data_8101264
loop_
_publ_author_name
'Mattausch, Hansjuergen'
'Oeckler, Oliver'
'Simon, Arndt'

_publ_section_title
;
Crystal structure of tetraterbium hexabromide monoboride, Tb~4~Br~6~B
;
_journal_issue 2
_journal_name_full 'Zeitschrift f\"ur Kristallographie - New Crystal Structures'
_journal_page_first 199
_journal_page_last 199
_journal_volume 215
_journal_year 2000
_chemical_formula_structural 'Tb4 Br6 B'
_chemical_formula_sum 'B Br6 Tb4'
_chemical_formula_weight 1125.95
_chemical_name_common 'tetrayttrium hexabromide monoboride'
_space_group_IT_number 15
_symmetry_cell_setting monoclinic
_symmetry_space_group_name_Hall '-C 2yc'
_symmetry_space_group_name_H-M 'C 1 2/c 1'
_cell_angle_alpha 90.00
_cell_angle_beta 97.92(1)
_cell_angle_gamma 90.00
_cell_formula_units_Z 8
_cell_length_a 17.825(2)
_cell_length_b 11.1644(9)
_cell_length_c 12.541(1)
_cell_measurement_temperature 293(2)
_cell_volume 2472.0(4)
_diffrn_ambient_temperature 293(2)
_exptl_crystal_density_diffrn 6.051
_cod_original_sg_symbol_H-M 'C 2/c'
_cod_database_code 8101264

loop_
_symmetry_equiv_pos_as_xyz
'x, y, z'
'-x, y, -z+1/2'
'x+1/2, y+1/2, z'
'-x+1/2, y+1/2, -z+1/2'
'-x, -y, -z'
'x, -y, z-1/2'
'-x+1/2, -y+1/2, -z'
'x+1/2, -y+1/2, z-1/2'

loop_
_atom_site_label
_atom_site_type_symbol
_atom_site_fract_x
_atom_site_fract_y
_atom_site_fract_z
_atom_site_U_iso_or_equiv
_atom_site_adp_type
_atom_site_occupancy
_atom_site_calc_flag
_atom_site_refinement_flags
_atom_site_disorder_assembly
_atom_site_disorder_group
Tb1 Tb 0.03633(3) 0.14858(5) 0.10575(4) 0.00776(13) Uani 1 d . . .
Tb2 Tb 0.03105(3) 0.61235(6) 0.09018(4) 0.00659(12) Uani 1 d . . .
Tb3 Tb 0.83195(2) 0.62076(6) 0.94973(4) 0.00813(12) Uani 1 d . . .
Tb4 Tb 0.90581(2) 0.62215(6) 0.68818(4) 0.00702(11) Uani 1 d . . .
Br1 Br 0.89133(6) 0.11646(16) 0.17719(10) 0.0111(2) Uani 1 d . . .
Br2 Br 0.88886(7) 0.64012(13) 0.18250(9) 0.0107(3) Uani 1 d . . .
Br3 Br 0.81860(6) 0.36799(16) 0.96863(9) 0.0111(2) Uani 1 d . . .
Br4 Br 0.81810(7) 0.87626(18) 0.96598(11) 0.0165(3) Uani 1 d . . .
Br5 Br 0.96213(8) 0.12127(15) 0.89270(10) 0.0163(3) Uani 1 d . . .
Br6 Br 0.74616(7) 0.8799(2) 0.25532(11) 0.0170(3) Uani 1 d . . .
B1 B 0.9633(7) 0.6248(16) 0.8943(11) 0.008(2) Uiso 1 d . . .

loop_
_atom_site_aniso_label
_atom_site_aniso_U_11
_atom_site_aniso_U_22
_atom_site_aniso_U_33
_atom_site_aniso_U_23
_atom_site_aniso_U_13
_atom_site_aniso_U_12
Tb1 0.00998(18) 0.0033(3) 0.0103(3) -0.00032(19) 0.00257(17) 0.00007(18)
Tb2 0.00808(18) 0.0039(3) 0.0077(2) -0.0002(2) 0.00070(17) 0.00038(19)
Tb3 0.00717(18) 0.0071(2) 0.0106(2) 0.0003(2) 0.00302(16) 0.0004(2)
Tb4 0.00712(18) 0.0056(2) 0.0083(2) -0.0001(2) 0.00095(15) -0.0001(2)
Br1 0.0113(4) 0.0091(6) 0.0132(5) -0.0018(5) 0.0024(4) -0.0030(5)
Br2 0.0130(4) 0.0096(7) 0.0094(5) -0.0002(5) 0.0009(4) 0.0025(4)
Br3 0.0096(4) 0.0108(6) 0.0127(5) 0.0002(5) 0.0008(4) -0.0023(5)
Br4 0.0128(4) 0.0095(6) 0.0293(7) -0.0018(6) 0.0108(4) 0.0012(6)
Br5 0.0268(5) 0.0054(5) 0.0148(5) -0.0006(6) -0.0039(4) -0.0008(7)
Br6 0.0096(4) 0.0280(7) 0.0131(5) -0.0004(6) 0.0001(4) 0.0001(5)

loop_
_geom_bond_atom_site_label_1
_geom_bond_atom_site_label_2
_geom_bond_distance
_geom_bond_site_symmetry_2
_geom_bond_publ_flag
Tb1 B1 2.530(17) 5_666 ?
Tb1 Br5 2.8297(13) 1_454 ?
Tb1 Br1 2.8694(13) 2_655 ?
Tb1 Br1 2.8726(14) 1_455 ?
Tb1 Br4 2.8744(15) 5_666 ?
Tb1 Br5 3.0129(18) 5_656 ?
Tb1 Tb3 3.6164(9) 5_666 ?
Tb1 Tb4 3.6823(8) 5_666 ?
Tb1 Tb4 3.7009(9) 6_465 ?
Tb1 Tb2 3.7135(9) 5_565 ?
Tb1 Tb1 4.0075(12) 2 ?
Tb2 B1 2.587(12) 1_454 ?
Tb2 B1 2.655(17) 5_666 ?
Tb2 Br3 2.8843(14) 5_666 ?
Tb2 Br2 2.9444(15) 1_455 ?
Tb2 Br5 2.9829(19) 5_666 ?
Tb2 Br2 3.0231(12) 2_655 ?
Tb2 Tb2 3.4562(12) 5_565 ?
Tb2 Tb3 3.6503(10) 5_666 ?
Tb2 Tb1 3.7135(9) 5_565 ?
Tb2 Tb3 3.7395(7) 1_454 ?
Tb2 Tb4 3.7557(9) 6_465 ?
Tb2 Tb4 3.8142(9) 2_655 ?
Tb3 B1 2.533(15) . ?
Tb3 Br6 2.7503(13) 7_666 ?
Tb3 Br3 2.8446(19) . ?
Tb3 Br4 2.873(2) . ?
Tb3 Br2 2.9633(12) 1_556 ?
Tb3 Br4 3.0088(15) 7_667 ?
Tb3 Tb1 3.6164(9) 5_666 ?
Tb3 Tb2 3.6502(10) 5_666 ?
Tb3 Tb4 3.6990(9) . ?
Tb3 Tb2 3.7395(7) 1_656 ?
Tb4 B1 2.646(13) . ?
Tb4 B1 2.679(15) 2_756 ?
Tb4 Br6 2.8932(14) 7_666 ?
Tb4 Br1 2.931(2) 6_566 ?
Tb4 Br2 2.9436(16) 6_566 ?
Tb4 Br3 2.9716(12) 6_565 ?
Tb4 Tb4 3.4992(9) 2_756 ?
Tb4 Tb1 3.6822(8) 5_666 ?
Tb4 Tb1 3.7008(9) 6_666 ?
Tb4 Tb2 3.7557(9) 6_666 ?
Tb4 Tb2 3.8142(9) 2_655 ?
Br1 Tb1 2.8694(13) 2_655 ?
Br1 Tb1 2.8724(14) 1_655 ?
Br1 Tb4 2.931(2) 6_565 ?
Br2 Tb4 2.9435(16) 6_565 ?
Br2 Tb2 2.9444(15) 1_655 ?
Br2 Tb3 2.9633(12) 1_554 ?
Br2 Tb2 3.0232(12) 2_655 ?
Br3 Tb2 2.8843(14) 5_666 ?
Br3 Tb4 2.9715(12) 6_566 ?
Br4 Tb1 2.8744(15) 5_666 ?
Br4 Tb3 3.0087(15) 7_667 ?
Br5 Tb1 2.8297(13) 1_656 ?
Br5 Tb2 2.9829(19) 5_666 ?
Br5 Tb1 3.0130(18) 5_656 ?
Br6 Tb3 2.7503(13) 7_666 ?
Br6 Tb4 2.8931(14) 7_666 ?
B1 Tb1 2.530(17) 5_666 ?
B1 Tb2 2.587(12) 1_656 ?
B1 Tb2 2.656(17) 5_666 ?
B1 Tb4 2.679(15) 2_756 ?
